data_4317744
loop_
_publ_author_name
'A. Chandrasekaran'
'Roberta O. Day'
'Robert R. Holmes'

_publ_section_title
;
 P-O Donor Action from Carboxylate Anions with Phosphorus in the Presence
 of Hydrogen Bonding. A Model for Phosphoryl-Transfer Enzymes1
;
_journal_name_full 'Inorganic Chemistry'
_journal_page_first 1645
_journal_page_last 1651
_journal_paper_doi 10.1021/ic0111435
_journal_volume 41
_journal_year 2002
_chemical_formula_sum 'C23 H26 N O3 P'
_chemical_formula_weight 395.42
_chemical_name_systematic
;
  ?
;
_space_group_IT_number 14
_symmetry_cell_setting monoclinic
_symmetry_space_group_name_Hall '-P 2yn'
_symmetry_space_group_name_H-M 'P 1 21/n 1'
_atom_sites_solution_hydrogens geom
_atom_sites_solution_primary direct
_atom_sites_solution_secondary difmap
_audit_creation_method SHELXL-97
_cell_angle_alpha 90.00
_cell_angle_beta 100.8712(8)
_cell_angle_gamma 90.00
_cell_formula_units_Z 4
_cell_length_a 9.3210(2)
_cell_length_b 14.7405(2)
_cell_length_c 15.5067(4)
_cell_measurement_reflns_used 3799
_cell_measurement_temperature 293(2)
_cell_measurement_theta_max 25.03
_cell_measurement_theta_min 4.08
_cell_volume 2092.33(8)
_computing_structure_refinement 'SHELXL-97 (Sheldrick, 1997)'
_computing_structure_solution 'SHELXS-97 (Sheldrick, 1990)'
_diffrn_ambient_temperature 293(2)
_diffrn_measured_fraction_theta_full 0.991
_diffrn_measured_fraction_theta_max 0.991
_diffrn_measurement_device_type 'Nonius KappaCCD area detector'
_diffrn_radiation_monochromator graphite
_diffrn_radiation_source 'fine-focus sealed tube'
_diffrn_radiation_type MoK\a
_diffrn_radiation_wavelength 0.71073
_diffrn_reflns_av_R_equivalents 0.0212
_diffrn_reflns_av_sigmaI/netI 0.0321
_diffrn_reflns_limit_h_max 11
_diffrn_reflns_limit_h_min -11
_diffrn_reflns_limit_k_max 15
_diffrn_reflns_limit_k_min -17
_diffrn_reflns_limit_l_max 18
_diffrn_reflns_limit_l_min -18
_diffrn_reflns_number 6918
_diffrn_reflns_theta_full 25.03
_diffrn_reflns_theta_max 25.03
_diffrn_reflns_theta_min 4.21
_exptl_absorpt_coefficient_mu 0.154
_exptl_absorpt_correction_T_max 0.9885
_exptl_absorpt_correction_T_min 0.9268
_exptl_crystal_colour colorless
_exptl_crystal_density_diffrn 1.255
_exptl_crystal_density_method 'not measured'
_exptl_crystal_F_000 840
_exptl_crystal_size_max 0.50
_exptl_crystal_size_mid 0.25
_exptl_crystal_size_min 0.08
_refine_diff_density_max 0.263
_refine_diff_density_min -0.231
_refine_diff_density_rms 0.034
_refine_ls_extinction_method none
_refine_ls_goodness_of_fit_ref 1.029
_refine_ls_hydrogen_treatment mixed
_refine_ls_matrix_type full
_refine_ls_number_parameters 253
_refine_ls_number_reflns 3663
_refine_ls_number_restraints 0
_refine_ls_restrained_S_all 1.029
_refine_ls_R_factor_all 0.0537
_refine_ls_R_factor_gt 0.0392
_refine_ls_shift/su_max 0.001
_refine_ls_shift/su_mean 0.000
_refine_ls_structure_factor_coef Fsqd
_refine_ls_weighting_details 'calc w=1/[\s^2^(Fo^2^)+(0.0447P)^2^+0.6507P] where P=(Fo^2^+2Fc^2^)/3'
_refine_ls_weighting_scheme calc
_refine_ls_wR_factor_gt 0.0938
_refine_ls_wR_factor_ref 0.1024
_reflns_number_gt 2926
_reflns_number_total 3663
_reflns_threshold_expression >2sigma(I)
_cod_data_source_file ic0111435_4.cif
_cod_data_source_block acp52(3)
_cod_database_code 4317744

loop_
_symmetry_equiv_pos_as_xyz
'x, y, z'
'-x+1/2, y+1/2, -z+1/2'
'-x, -y, -z'
'x-1/2, -y-1/2, z-1/2'

loop_
_atom_site_label
_atom_site_type_symbol
_atom_site_fract_x
_atom_site_fract_y
_atom_site_fract_z
_atom_site_U_iso_or_equiv
_atom_site_adp_type
_atom_site_occupancy
_atom_site_symmetry_multiplicity
_atom_site_calc_flag
_atom_site_refinement_flags
_atom_site_disorder_assembly
_atom_site_disorder_group
P P 0.02571(5) 0.80395(3) 0.33024(3) 0.04055(15) Uani 1 1 d . . .
O1 O -0.0812(2) 0.63970(10) 0.39379(9) 0.0699(5) Uani 1 1 d . . .
O2 O -0.05913(17) 0.50946(9) 0.32668(9) 0.0600(4) Uani 1 1 d . . .
O3 O 0.16156(15) 0.76682(10) 0.38307(9) 0.0618(4) Uani 1 1 d . . .
C1 C -0.05263(18) 0.73535(11) 0.23493(10) 0.0368(4) Uani 1 1 d . . .
C2 C -0.0671(2) 0.77376(12) 0.15139(11) 0.0436(4) Uani 1 1 d . . .
H2 H -0.0400 0.8339 0.1462 0.052 Uiso 1 1 calc R . .
C3 C -0.1206(2) 0.72469(13) 0.07623(12) 0.0488(5) Uani 1 1 d . . .
H3 H -0.1317 0.7523 0.0214 0.059 Uiso 1 1 calc R . .
C4 C -0.1573(2) 0.63511(13) 0.08277(12) 0.0470(4) Uani 1 1 d . . .
H4 H -0.1938 0.6018 0.0325 0.056 Uiso 1 1 calc R . .
C5 C -0.1398(2) 0.59477(12) 0.16447(12) 0.0434(4) Uani 1 1 d . . .
H5 H -0.1625 0.5336 0.1683 0.052 Uiso 1 1 calc R . .
C6 C -0.08931(18) 0.64314(11) 0.24095(11) 0.0372(4) Uani 1 1 d . . .
C7 C -0.0751(2) 0.59355(12) 0.32762(12) 0.0426(4) Uani 1 1 d . . .
C8 C 0.0638(2) 0.91424(12) 0.28667(11) 0.0425(4) Uani 1 1 d . . .
C9 C 0.2087(2) 0.94007(17) 0.29298(14) 0.0617(6) Uani 1 1 d . . .
H9 H 0.2833 0.9005 0.3170 0.074 Uiso 1 1 calc R . .
C10 C 0.2426(3) 1.0256(2) 0.26330(18) 0.0831(9) Uani 1 1 d . . .
H10 H 0.3399 1.0426 0.2678 0.100 Uiso 1 1 calc R . .
C11 C 0.1344(4) 1.08430(19) 0.22776(18) 0.0835(9) Uani 1 1 d . . .
H11 H 0.1580 1.1409 0.2078 0.100 Uiso 1 1 calc R . .
C12 C -0.0086(3) 1.06008(15) 0.22144(15) 0.0695(7) Uani 1 1 d . . .
H12 H -0.0822 1.1003 0.1972 0.083 Uiso 1 1 calc R . .
C13 C -0.0446(2) 0.97616(13) 0.25080(13) 0.0509(5) Uani 1 1 d . . .
H13 H -0.1424 0.9607 0.2466 0.061 Uiso 1 1 calc R . .
C14 C -0.1170(2) 0.83395(11) 0.38956(11) 0.0412(4) Uani 1 1 d . . .
C15 C -0.0768(2) 0.88464(13) 0.46558(12) 0.0511(5) Uani 1 1 d . . .
H15 H 0.0208 0.9003 0.4843 0.061 Uiso 1 1 calc R . .
C16 C -0.1786(3) 0.91235(14) 0.51394(15) 0.0627(6) Uani 1 1 d . . .
H16 H -0.1494 0.9459 0.5650 0.075 Uiso 1 1 calc R . .
C17 C -0.3217(3) 0.89051(15) 0.48689(17) 0.0688(7) Uani 1 1 d . . .
H17 H -0.3904 0.9092 0.5195 0.083 Uiso 1 1 calc R . .
C18 C -0.3655(3) 0.84051(16) 0.41093(17) 0.0676(6) Uani 1 1 d . . .
H18 H -0.4636 0.8260 0.3925 0.081 Uiso 1 1 calc R . .
C19 C -0.2632(2) 0.81197(14) 0.36227(14) 0.0543(5) Uani 1 1 d . . .
H19 H -0.2927 0.7781 0.3114 0.065 Uiso 1 1 calc R . .
N N 0.12665(17) 0.40752(10) 0.44584(10) 0.0445(4) Uani 1 1 d . . .
H1A H 0.0663 0.4472 0.4130 0.053 Uiso 1 1 calc R . .
H1B H 0.0969 0.4014 0.4975 0.053 Uiso 1 1 calc R . .
C20 C 0.2770(2) 0.44501(14) 0.46228(14) 0.0557(5) Uani 1 1 d . . .
H20A H 0.3134 0.4463 0.4077 0.067 Uiso 1 1 calc R . .
H20B H 0.3405 0.4060 0.5031 0.067 Uiso 1 1 calc R . .
C21 C 0.1148(3) 0.31836(14) 0.40051(15) 0.0611(6) Uani 1 1 d . . .
H21A H 0.1475 0.3241 0.3450 0.073 Uiso 1 1 calc R . .
H21B H 0.1772 0.2746 0.4363 0.073 Uiso 1 1 calc R . .
C22 C 0.2800(3) 0.53906(16) 0.49938(16) 0.0683(6) Uani 1 1 d . . .
H22A H 0.3784 0.5616 0.5098 0.103 Uiso 1 1 calc R . .
H22B H 0.2447 0.5378 0.5537 0.103 Uiso 1 1 calc R . .
H22C H 0.2189 0.5780 0.4584 0.103 Uiso 1 1 calc R . .
C23 C -0.0387(3) 0.28596(16) 0.38464(18) 0.0790(7) Uani 1 1 d . . .
H23A H -0.0448 0.2282 0.3555 0.118 Uiso 1 1 calc R . .
H23B H -0.0999 0.3289 0.3484 0.118 Uiso 1 1 calc R . .
H23C H -0.0706 0.2798 0.4397 0.118 Uiso 1 1 calc R . .

loop_
_atom_site_aniso_label
_atom_site_aniso_U_11
_atom_site_aniso_U_22
_atom_site_aniso_U_33
_atom_site_aniso_U_23
_atom_site_aniso_U_13
_atom_site_aniso_U_12
P 0.0424(3) 0.0466(3) 0.0308(2) -0.00284(19) 0.00212(19) 0.0062(2)
O1 0.1198(14) 0.0530(8) 0.0408(8) 0.0085(7) 0.0250(8) 0.0178(8)
O2 0.0831(11) 0.0402(8) 0.0534(8) 0.0100(6) 0.0046(7) 0.0085(7)
O3 0.0564(9) 0.0773(10) 0.0446(8) -0.0025(7) -0.0089(7) 0.0223(7)
C1 0.0390(10) 0.0391(9) 0.0318(9) 0.0003(7) 0.0052(7) 0.0071(7)
C2 0.0574(12) 0.0386(9) 0.0338(9) 0.0018(7) 0.0060(8) 0.0012(8)
C3 0.0627(13) 0.0518(11) 0.0303(9) 0.0034(8) 0.0046(8) 0.0059(9)
C4 0.0507(11) 0.0508(11) 0.0371(10) -0.0082(8) 0.0020(8) 0.0017(9)
C5 0.0453(11) 0.0381(9) 0.0458(10) -0.0020(8) 0.0059(8) 0.0016(8)
C6 0.0375(9) 0.0388(9) 0.0356(9) 0.0030(7) 0.0079(7) 0.0074(7)
C7 0.0440(10) 0.0437(10) 0.0401(10) 0.0069(8) 0.0080(8) 0.0062(8)
C8 0.0426(10) 0.0499(10) 0.0360(9) -0.0120(8) 0.0098(8) -0.0063(8)
C9 0.0472(12) 0.0902(16) 0.0505(12) -0.0206(11) 0.0166(10) -0.0130(11)
C10 0.0791(18) 0.110(2) 0.0701(17) -0.0325(16) 0.0403(15) -0.0544(17)
C11 0.123(3) 0.0676(16) 0.0705(17) -0.0157(13) 0.0441(17) -0.0385(17)
C12 0.101(2) 0.0461(12) 0.0670(15) -0.0029(10) 0.0289(13) -0.0073(12)
C13 0.0555(12) 0.0444(11) 0.0545(12) -0.0027(9) 0.0142(10) -0.0038(9)
C14 0.0511(11) 0.0367(9) 0.0363(9) 0.0033(7) 0.0099(8) 0.0032(8)
C15 0.0674(13) 0.0438(10) 0.0452(11) -0.0057(8) 0.0185(9) -0.0071(9)
C16 0.0944(19) 0.0461(11) 0.0571(13) -0.0058(9) 0.0383(13) -0.0022(11)
C17 0.0895(19) 0.0527(12) 0.0776(16) 0.0069(12) 0.0503(14) 0.0145(12)
C18 0.0530(13) 0.0688(15) 0.0844(17) 0.0143(13) 0.0220(12) 0.0082(11)
C19 0.0520(12) 0.0590(12) 0.0513(12) -0.0006(9) 0.0081(9) 0.0055(9)
N 0.0550(10) 0.0418(8) 0.0364(8) 0.0042(6) 0.0079(7) 0.0029(7)
C20 0.0523(12) 0.0610(13) 0.0539(12) 0.0028(10) 0.0100(9) -0.0011(10)
C21 0.0808(16) 0.0429(11) 0.0600(13) -0.0012(9) 0.0141(11) 0.0030(10)
C22 0.0634(14) 0.0674(14) 0.0722(15) -0.0114(12) 0.0076(12) -0.0143(11)
C23 0.0865(19) 0.0593(14) 0.0820(18) -0.0040(12) -0.0075(14) -0.0080(13)

loop_
_atom_type_symbol
_atom_type_description
_atom_type_scat_dispersion_real
_atom_type_scat_dispersion_imag
_atom_type_scat_source
C C 0.0033 0.0016 'International Tables Vol C Tables 4.2.6.8 and 6.1.1.4'
H H 0.0000 0.0000 'International Tables Vol C Tables 4.2.6.8 and 6.1.1.4'
N N 0.0061 0.0033 'International Tables Vol C Tables 4.2.6.8 and 6.1.1.4'
O O 0.0106 0.0060 'International Tables Vol C Tables 4.2.6.8 and 6.1.1.4'
P P 0.1023 0.0942 'International Tables Vol C Tables 4.2.6.8 and 6.1.1.4'

loop_
_geom_angle_atom_site_label_1
_geom_angle_atom_site_label_2
_geom_angle_atom_site_label_3
_geom_angle
_geom_angle_site_symmetry_1
_geom_angle_site_symmetry_3
_geom_angle_publ_flag
O3 P C1 114.45(8) . . y
O3 P C8 109.25(9) . . y
O3 P C14 116.36(8) . . y
C1 P C8 105.69(8) . . y
C1 P C14 109.08(8) . . y
C8 P C14 100.60(8) . . y
O3 P O1 79.24(8) . . y
C1 P O1 72.44(6) . . y
C8 P O1 170.97(7) . . y
C14 P O1 72.22(6) . . y
C7 O1 P 96.08(11) . . y
C2 C1 C6 118.06(15) . . ?
C2 C1 P 118.70(13) . . ?
C6 C1 P 123.07(12) . . ?
C3 C2 C1 121.74(17) . . ?
C4 C3 C2 119.77(17) . . ?
C3 C4 C5 119.61(17) . . ?
C4 C5 C6 121.67(17) . . ?
C5 C6 C1 119.11(15) . . ?
C5 C6 C7 118.00(15) . . ?
C1 C6 C7 122.90(15) . . ?
O1 C7 O2 125.30(17) . . ?
O1 C7 C6 117.35(15) . . ?
O2 C7 C6 117.35(16) . . ?
C9 C8 C13 118.00(19) . . ?
C9 C8 P 118.28(16) . . ?
C13 C8 P 123.65(14) . . ?
C8 C9 C10 120.1(2) . . ?
C11 C10 C9 120.6(2) . . ?
C10 C11 C12 120.1(2) . . ?
C11 C12 C13 120.3(3) . . ?
C12 C13 C8 121.0(2) . . ?
C15 C14 C19 118.52(18) . . ?
C15 C14 P 117.24(15) . . ?
C19 C14 P 124.21(14) . . ?
C16 C15 C14 121.3(2) . . ?
C17 C16 C15 119.9(2) . . ?
C16 C17 C18 120.2(2) . . ?
C17 C18 C19 120.1(2) . . ?
C14 C19 C18 120.0(2) . . ?
C20 N C21 113.25(16) . . ?
N C20 C22 111.07(17) . . ?
C23 C21 N 110.28(18) . . ?

loop_
_geom_bond_atom_site_label_1
_geom_bond_atom_site_label_2
_geom_bond_distance
_geom_bond_site_symmetry_2
_geom_bond_publ_flag
P O3 1.4774(13) . y
P C1 1.8256(17) . y
P C8 1.8209(19) . y
P C14 1.8088(18) . y
P O1 2.8630(16) . y
O1 C7 1.241(2) . y
O2 C7 1.249(2) . y
C1 C2 1.397(2) . ?
C1 C6 1.409(2) . ?
C2 C3 1.382(3) . ?
C3 C4 1.373(3) . ?
C4 C5 1.381(3) . ?
C5 C6 1.388(2) . ?
C6 C7 1.514(2) . ?
C8 C9 1.389(3) . ?
C8 C13 1.397(3) . ?
C9 C10 1.399(4) . ?
C10 C11 1.364(4) . ?
C11 C12 1.366(4) . ?
C12 C13 1.381(3) . ?
C14 C15 1.386(3) . ?
C14 C19 1.387(3) . ?
C15 C16 1.377(3) . ?
C16 C17 1.359(3) . ?
C17 C18 1.384(3) . ?
C18 C19 1.388(3) . ?
N C20 1.483(3) . ?
N C21 1.485(2) . ?
C20 C22 1.499(3) . ?
C21 C23 1.484(3) . ?

loop_
_cod_related_entry_id
_cod_related_entry_database
_cod_related_entry_code
1 ChemSpider 28572959
